data_4029679
loop_
_publ_author_name
'Zhou, Ping-Xin'
'Ye, Yu-Ying'
'Ma, Jun-Wei'
'Zheng, Lan'
'Tang, Qian'
'Qiu, Yi-Feng'
'Song, Bo'
'Qiu, Zi-Hang'
'Xu, Peng-Fei'
'Liang, Yong-Min'

_publ_section_title
;
 Palladium-Catalyzed/Norbornene-Mediated ortho-Amination/N-Tosylhydrazone
 Insertion Reaction: An Approach to the Synthesis of ortho-Aminated
 Vinylarenes.
;
_journal_issue 14
_journal_name_full 'The Journal of organic chemistry'
_journal_page_first 6627
_journal_page_last 6633
_journal_paper_doi 10.1021/jo501125b
_journal_volume 79
_journal_year 2014
_chemical_formula_moiety 'C22 H25 N O3'
_chemical_formula_sum 'C22 H25 N O3'
_chemical_formula_weight 351.43
_chemical_name_systematic
;
 ? 
;
_space_group_crystal_system monoclinic
_space_group_IT_number 14
_space_group_name_Hall '-P 2ybc'
_space_group_name_H-M_alt 'P 1 21/c 1'
_symmetry_space_group_name_Hall '-P 2ybc'
_symmetry_space_group_name_H-M 'P 1 21/c 1'
_atom_sites_solution_hydrogens geom
_atom_sites_solution_primary direct
_atom_sites_solution_secondary difmap
_audit_creation_date 2014-03-24
_audit_creation_method
;
Olex2 1.2
(compiled 2014.03.12 svn.r2899 for OlexSys, GUI svn.r4796)
;
_cell_angle_alpha 90.00
_cell_angle_beta 105.111(13)
_cell_angle_gamma 90.00
_cell_formula_units_Z 4
_cell_length_a 7.3748(8)
_cell_length_b 19.4128(19)
_cell_length_c 13.8717(14)
_cell_measurement_reflns_used 2789
_cell_measurement_temperature 294.35(10)
_cell_measurement_theta_max 26.8440
_cell_measurement_theta_min 3.5420
_cell_volume 1917.3(4)
_computing_cell_refinement
;
CrysAlisPro, Agilent Technologies,
Version 1.171.36.28 (release 01-02-2013 CrysAlis171 .NET)
(compiled Feb  1 2013,16:14:44)
;
_computing_data_collection
;
CrysAlisPro, Agilent Technologies,
Version 1.171.36.28 (release 01-02-2013 CrysAlis171 .NET)
(compiled Feb  1 2013,16:14:44)
;
_computing_data_reduction
;
CrysAlisPro, Agilent Technologies,
Version 1.171.36.28 (release 01-02-2013 CrysAlis171 .NET)
(compiled Feb  1 2013,16:14:44)
;
_computing_molecular_graphics 'Olex2 (Dolomanov et al., 2009)'
_computing_publication_material 'Olex2 (Dolomanov et al., 2009)'
_computing_structure_refinement 'ShelXL (Sheldrick, 2008)'
_computing_structure_solution 'ShelXS (Sheldrick, 2008)'
_diffrn_ambient_temperature 294.35(10)
_diffrn_detector_area_resol_mean 16.0733
_diffrn_measured_fraction_theta_full 0.958
_diffrn_measured_fraction_theta_max 0.958
_diffrn_measurement_device_type 'SuperNova, Dual, Cu at zero, Eos'
_diffrn_measurement_method '\w scans'
_diffrn_orient_matrix_UB_11 -0.0212427000
_diffrn_orient_matrix_UB_12 -0.0291209000
_diffrn_orient_matrix_UB_13 -0.0318758000
_diffrn_orient_matrix_UB_21 0.0918042000
_diffrn_orient_matrix_UB_22 0.0010347000
_diffrn_orient_matrix_UB_23 -0.0069358000
_diffrn_orient_matrix_UB_31 0.0322899000
_diffrn_orient_matrix_UB_32 -0.0220282000
_diffrn_orient_matrix_UB_33 0.0417846000
_diffrn_radiation_monochromator mirror
_diffrn_radiation_type MoK\a
_diffrn_radiation_wavelength 0.71000
_diffrn_reflns_av_R_equivalents 0.0403
_diffrn_reflns_av_unetI/netI 0.0403
_diffrn_reflns_limit_h_max 8
_diffrn_reflns_limit_h_min -9
_diffrn_reflns_limit_k_max 23
_diffrn_reflns_limit_k_min -23
_diffrn_reflns_limit_l_max 16
_diffrn_reflns_limit_l_min -17
_diffrn_reflns_number 11047
_diffrn_reflns_theta_full 25.99
_diffrn_reflns_theta_max 25.99
_diffrn_reflns_theta_min 3.04
_diffrn_source 'SuperNova (Mo) X-ray Source'
_exptl_absorpt_coefficient_mu 0.080
_exptl_absorpt_correction_T_max 1.00000
_exptl_absorpt_correction_T_min 0.61675
_exptl_absorpt_correction_type multi-scan
_exptl_absorpt_process_details
;
CrysAlisPro, Agilent Technologies,
Version 1.171.36.28 (release 01-02-2013 CrysAlis171 .NET)
(compiled Feb  1 2013,16:14:44)
Empirical absorption correction using spherical harmonics,
 implemented in SCALE3 ABSPACK scaling algorithm.
;
_exptl_crystal_colour 'clear light colourless'
_exptl_crystal_density_diffrn 1.217
_exptl_crystal_density_method 'not measured'
_exptl_crystal_description block
_exptl_crystal_F_000 752
_exptl_crystal_size_max 0.41
_exptl_crystal_size_mid 0.39
_exptl_crystal_size_min 0.34
_refine_diff_density_max 0.192
_refine_diff_density_min -0.135
_refine_diff_density_rms 0.032
_refine_ls_extinction_coef 0.042(3)
_refine_ls_extinction_expression Fc^*^=kFc[1+0.001xFc^2^\l^3^/sin(2\q)]^-1/4^
_refine_ls_extinction_method SHELXL
_refine_ls_goodness_of_fit_ref 1.039
_refine_ls_hydrogen_treatment constr
_refine_ls_matrix_type full
_refine_ls_number_parameters 238
_refine_ls_number_reflns 3608
_refine_ls_number_restraints 0
_refine_ls_restrained_S_all 1.039
_refine_ls_R_factor_all 0.0683
_refine_ls_R_factor_gt 0.0488
_refine_ls_shift/su_max 0.000
_refine_ls_shift/su_mean 0.000
_refine_ls_structure_factor_coef Fsqd
_refine_ls_weighting_details 'calc w=1/[\s^2^(Fo^2^)+(0.0556P)^2^+0.3592P] where P=(Fo^2^+2Fc^2^)/3'
_refine_ls_weighting_scheme calc
_refine_ls_wR_factor_gt 0.1217
_refine_ls_wR_factor_ref 0.1373
_reflns_number_gt 2661
_reflns_number_total 3608
_reflns_threshold_expression >2sigma(I)
_cod_data_source_file jo501125b_si_002.cif
_cod_data_source_block zhoupx0324
_cod_depositor_comments 'Adding full bibliography for 4029679--4029680.cif.'
_cod_original_cell_volume 1917.3(3)
_cod_database_code 4029679
_reflns_odcompleteness_completeness 95.08
_reflns_odcompleteness_iscentric 1
_reflns_odcompleteness_theta 26.32
_olex2_refinement_description
;
1. Fixed Uiso
 At 1.2 times of:
  All C(H) groups, All C(H,H) groups
 At 1.5 times of:
  All C(H,H,H) groups
2.a Secondary CH2 refined with riding coordinates:
 C16(H16A,H16B), C17(H17A,H17B), C18(H18A,H18B), C19(H19A,H19B), C21(H21A,H21B)
2.b Aromatic/amide H refined with riding coordinates:
 C2(H2), C3(H3), C4(H4), C8(H8), C10(H10), C11(H11), C12(H12), C13(H13),
 C14(H14)
2.c Idealised Me refined as rotating group:
 C15(H15A,H15B,H15C), C22(H22A,H22B,H22C)
;
_olex2_computing_structure_refinement_long 'ShelXL (Sheldrick, 2008)'
_olex2_computing_structure_solution_long 'ShelXS (Sheldrick, 2008)'

loop_
_space_group_symop_id
_space_group_symop_operation_xyz
1 'x, y, z'
2 '-x, y+1/2, -z+1/2'
3 '-x, -y, -z'
4 'x, -y-1/2, z-1/2'

loop_
_atom_site_label
_atom_site_type_symbol
_atom_site_fract_x
_atom_site_fract_y
_atom_site_fract_z
_atom_site_U_iso_or_equiv
_atom_site_adp_type
_atom_site_occupancy
_atom_site_calc_flag
_atom_site_refinement_flags_posn
O1 O -0.05623(19) 0.33540(7) 0.20989(9) 0.0563(4) Uani 1 d .
O2 O 0.2334(2) 0.31848(8) 0.30490(11) 0.0825(5) Uani 1 d .
O3 O 0.4753(2) 0.41128(8) 0.02407(14) 0.0816(5) Uani 1 d .
N1 N 0.1542(2) 0.33199(7) 0.02695(10) 0.0428(4) Uani 1 d .
C1 C -0.0048(2) 0.28748(8) -0.00084(12) 0.0402(4) Uani 1 d .
C2 C -0.1342(3) 0.29062(10) -0.09327(13) 0.0526(5) Uani 1 d .
H2 H -0.1176 0.3222 -0.1407 0.063 Uiso 1 calc R
C3 C -0.2876(3) 0.24726(11) -0.11535(14) 0.0585(5) Uani 1 d .
H3 H -0.3733 0.2494 -0.1777 0.070 Uiso 1 calc R
C4 C -0.3141(3) 0.20093(10) -0.04561(14) 0.0529(5) Uani 1 d .
H4 H -0.4182 0.1720 -0.0613 0.063 Uiso 1 calc R
C5 C -0.1881(2) 0.19651(9) 0.04816(13) 0.0449(4) Uani 1 d .
C6 C -0.0311(2) 0.23988(8) 0.07038(11) 0.0381(4) Uani 1 d .
C7 C 0.1052(2) 0.24013(8) 0.17109(12) 0.0406(4) Uani 1 d .
C8 C 0.2281(3) 0.19073(9) 0.21117(12) 0.0448(4) Uani 1 d .
H8 H 0.2969 0.1997 0.2763 0.054 Uiso 1 calc R
C9 C 0.2740(3) 0.12526(9) 0.17136(13) 0.0450(4) Uani 1 d .
C10 C 0.2152(3) 0.10594(11) 0.07149(15) 0.0617(6) Uani 1 d .
H10 H 0.1396 0.1356 0.0254 0.074 Uiso 1 calc R
C11 C 0.2673(3) 0.04350(12) 0.03992(18) 0.0769(7) Uani 1 d .
H11 H 0.2257 0.0313 -0.0270 0.092 Uiso 1 calc R
C12 C 0.3795(4) -0.00052(12) 0.1060(2) 0.0774(7) Uani 1 d .
H12 H 0.4133 -0.0428 0.0842 0.093 Uiso 1 calc R
C13 C 0.3914(3) 0.07984(10) 0.23666(15) 0.0588(5) Uani 1 d .
H13 H 0.4366 0.0917 0.3036 0.071 Uiso 1 calc R
C14 C 0.4418(3) 0.01755(12) 0.20365(19) 0.0738(7) Uani 1 d .
H14 H 0.5191 -0.0123 0.2486 0.089 Uiso 1 calc R
C15 C -0.2263(3) 0.14697(12) 0.12364(15) 0.0679(6) Uani 1 d .
H15A H -0.1265 0.1138 0.1410 0.102 Uiso 1 calc GR
H15B H -0.3430 0.1236 0.0958 0.102 Uiso 1 calc GR
H15C H -0.2339 0.1718 0.1823 0.102 Uiso 1 calc GR
C16 C 0.1380(3) 0.39745(10) -0.02644(15) 0.0589(5) Uani 1 d .
H16A H 0.0211 0.4200 -0.0254 0.071 Uiso 1 calc R
H16B H 0.1377 0.3894 -0.0955 0.071 Uiso 1 calc R
C17 C 0.3015(3) 0.44257(11) 0.0232(2) 0.0762(7) Uani 1 d .
H17A H 0.2913 0.4862 -0.0119 0.091 Uiso 1 calc R
H17B H 0.2974 0.4519 0.0913 0.091 Uiso 1 calc R
C18 C 0.4915(3) 0.34673(11) 0.07346(17) 0.0668(6) Uani 1 d .
H18A H 0.4935 0.3540 0.1429 0.080 Uiso 1 calc R
H18B H 0.6093 0.3253 0.0715 0.080 Uiso 1 calc R
C19 C 0.3327(3) 0.29956(10) 0.02637(14) 0.0501(5) Uani 1 d .
H19A H 0.3351 0.2895 -0.0418 0.060 Uiso 1 calc R
H19B H 0.3461 0.2565 0.0630 0.060 Uiso 1 calc R
C20 C 0.1062(3) 0.30209(9) 0.23571(13) 0.0497(5) Uani 1 d .
C21 C -0.0760(3) 0.39484(11) 0.26938(17) 0.0683(6) Uani 1 d .
H21A H -0.0096 0.3865 0.3385 0.082 Uiso 1 calc R
H21B H -0.2078 0.4015 0.2663 0.082 Uiso 1 calc R
C22 C -0.0017(5) 0.45746(13) 0.2342(2) 0.1008(9) Uani 1 d .
H22A H -0.0613 0.4641 0.1646 0.151 Uiso 1 calc GR
H22B H 0.1313 0.4528 0.2437 0.151 Uiso 1 calc GR
H22C H -0.0267 0.4964 0.2714 0.151 Uiso 1 calc GR

loop_
_atom_site_aniso_label
_atom_site_aniso_U_11
_atom_site_aniso_U_22
_atom_site_aniso_U_33
_atom_site_aniso_U_23
_atom_site_aniso_U_13
_atom_site_aniso_U_12
O1 0.0533(9) 0.0584(8) 0.0557(7) -0.0187(6) 0.0112(7) 0.0057(6)
O2 0.0843(12) 0.0724(10) 0.0657(9) -0.0245(8) -0.0255(9) 0.0103(9)
O3 0.0625(10) 0.0679(10) 0.1177(13) 0.0144(9) 0.0293(10) -0.0143(8)
N1 0.0405(9) 0.0447(8) 0.0427(7) 0.0038(6) 0.0101(7) 0.0000(6)
C1 0.0381(10) 0.0443(9) 0.0381(8) -0.0020(7) 0.0099(8) 0.0038(7)
C2 0.0523(12) 0.0632(12) 0.0383(9) 0.0041(8) 0.0043(9) 0.0031(10)
C3 0.0500(13) 0.0707(13) 0.0446(10) -0.0070(9) -0.0060(9) 0.0053(10)
C4 0.0409(11) 0.0533(11) 0.0594(11) -0.0167(9) 0.0039(10) -0.0022(8)
C5 0.0408(11) 0.0439(9) 0.0508(10) -0.0088(8) 0.0132(9) -0.0004(8)
C6 0.0354(10) 0.0393(8) 0.0393(8) -0.0044(7) 0.0090(8) 0.0025(7)
C7 0.0427(10) 0.0430(9) 0.0360(8) -0.0003(7) 0.0103(8) -0.0039(8)
C8 0.0463(11) 0.0511(10) 0.0353(8) 0.0035(7) 0.0075(8) -0.0020(8)
C9 0.0420(10) 0.0466(10) 0.0478(9) 0.0069(8) 0.0142(8) 0.0007(8)
C10 0.0655(14) 0.0591(12) 0.0564(11) -0.0073(9) 0.0085(10) 0.0159(10)
C11 0.0805(17) 0.0696(15) 0.0781(15) -0.0172(12) 0.0158(13) 0.0138(13)
C12 0.0868(18) 0.0497(12) 0.1059(19) 0.0008(12) 0.0433(16) 0.0121(12)
C13 0.0593(13) 0.0615(12) 0.0590(11) 0.0174(10) 0.0216(10) 0.0081(10)
C14 0.0763(16) 0.0589(13) 0.0943(17) 0.0302(12) 0.0370(14) 0.0219(12)
C15 0.0652(14) 0.0681(14) 0.0708(13) 0.0008(11) 0.0183(12) -0.0194(11)
C16 0.0596(13) 0.0509(11) 0.0664(12) 0.0144(9) 0.0169(11) 0.0027(10)
C17 0.0742(16) 0.0506(12) 0.1038(18) 0.0104(12) 0.0236(14) -0.0078(11)
C18 0.0475(13) 0.0692(14) 0.0820(14) 0.0057(11) 0.0138(11) -0.0059(10)
C19 0.0447(11) 0.0543(11) 0.0523(10) 0.0050(8) 0.0143(9) 0.0017(9)
C20 0.0557(13) 0.0502(10) 0.0390(9) -0.0041(8) 0.0050(9) -0.0013(9)
C21 0.0727(15) 0.0625(13) 0.0712(13) -0.0252(11) 0.0216(12) 0.0031(11)
C22 0.129(2) 0.0610(15) 0.126(2) -0.0077(15) 0.057(2) 0.0060(16)

loop_
_atom_type_symbol
_atom_type_description
_atom_type_scat_dispersion_real
_atom_type_scat_dispersion_imag
_atom_type_scat_source
C C 0.0033 0.0016 'International Tables Vol C Tables 4.2.6.8 and 6.1.1.4'
H H 0.0000 0.0000 'International Tables Vol C Tables 4.2.6.8 and 6.1.1.4'
N N 0.0061 0.0033 'International Tables Vol C Tables 4.2.6.8 and 6.1.1.4'
O O 0.0106 0.0060 'International Tables Vol C Tables 4.2.6.8 and 6.1.1.4'

loop_
_geom_angle_atom_site_label_1
_geom_angle_atom_site_label_2
_geom_angle_atom_site_label_3
_geom_angle
C20 O1 C21 116.93(15)
C17 O3 C18 110.19(16)
C1 N1 C16 115.93(14)
C1 N1 C19 114.56(14)
C16 N1 C19 109.09(14)
C2 C1 N1 122.89(15)
C2 C1 C6 119.46(16)
C6 C1 N1 117.63(14)
C1 C2 H2 119.8
C3 C2 C1 120.40(18)
C3 C2 H2 119.8
C2 C3 H3 119.9
C4 C3 C2 120.23(17)
C4 C3 H3 119.9
C3 C4 H4 119.5
C3 C4 C5 121.10(18)
C5 C4 H4 119.5
C4 C5 C6 118.82(17)
C4 C5 C15 119.38(17)
C6 C5 C15 121.78(16)
C1 C6 C7 118.26(14)
C5 C6 C1 119.99(15)
C5 C6 C7 121.65(15)
C6 C7 C20 117.34(14)
C8 C7 C6 127.21(15)
C8 C7 C20 115.45(15)
C7 C8 H8 114.1
C7 C8 C9 131.75(16)
C9 C8 H8 114.1
C10 C9 C8 124.65(16)
C10 C9 C13 117.18(18)
C13 C9 C8 118.11(16)
C9 C10 H10 119.5
C11 C10 C9 120.9(2)
C11 C10 H10 119.5
C10 C11 H11 119.7
C12 C11 C10 120.6(2)
C12 C11 H11 119.7
C11 C12 H12 120.1
C14 C12 C11 119.8(2)
C14 C12 H12 120.1
C9 C13 H13 119.5
C14 C13 C9 121.0(2)
C14 C13 H13 119.5
C12 C14 C13 120.5(2)
C12 C14 H14 119.7
C13 C14 H14 119.7
C5 C15 H15A 109.5
C5 C15 H15B 109.5
C5 C15 H15C 109.5
H15A C15 H15B 109.5
H15A C15 H15C 109.5
H15B C15 H15C 109.5
N1 C16 H16A 109.9
N1 C16 H16B 109.9
N1 C16 C17 108.93(17)
H16A C16 H16B 108.3
C17 C16 H16A 109.9
C17 C16 H16B 109.9
O3 C17 C16 111.71(19)
O3 C17 H17A 109.3
O3 C17 H17B 109.3
C16 C17 H17A 109.3
C16 C17 H17B 109.3
H17A C17 H17B 107.9
O3 C18 H18A 109.2
O3 C18 H18B 109.2
O3 C18 C19 111.85(18)
H18A C18 H18B 107.9
C19 C18 H18A 109.2
C19 C18 H18B 109.2
N1 C19 C18 109.75(16)
N1 C19 H19A 109.7
N1 C19 H19B 109.7
C18 C19 H19A 109.7
C18 C19 H19B 109.7
H19A C19 H19B 108.2
O1 C20 C7 111.51(15)
O2 C20 O1 123.44(17)
O2 C20 C7 124.99(18)
O1 C21 H21A 109.3
O1 C21 H21B 109.3
O1 C21 C22 111.64(18)
H21A C21 H21B 108.0
C22 C21 H21A 109.3
C22 C21 H21B 109.3
C21 C22 H22A 109.5
C21 C22 H22B 109.5
C21 C22 H22C 109.5
H22A C22 H22B 109.5
H22A C22 H22C 109.5
H22B C22 H22C 109.5

loop_
_geom_bond_atom_site_label_1
_geom_bond_atom_site_label_2
_geom_bond_distance
O1 C20 1.326(2)
O1 C21 1.448(2)
O2 C20 1.197(2)
O3 C17 1.416(3)
O3 C18 1.418(2)
N1 C1 1.426(2)
N1 C16 1.460(2)
N1 C19 1.461(2)
C1 C2 1.386(2)
C1 C6 1.403(2)
C2 H2 0.9300
C2 C3 1.379(3)
C3 H3 0.9300
C3 C4 1.372(3)
C4 H4 0.9300
C4 C5 1.390(3)
C5 C6 1.399(2)
C5 C15 1.502(3)
C6 C7 1.494(2)
C7 C8 1.337(2)
C7 C20 1.499(2)
C8 H8 0.9300
C8 C9 1.460(2)
C9 C10 1.391(3)
C9 C13 1.392(3)
C10 H10 0.9300
C10 C11 1.377(3)
C11 H11 0.9300
C11 C12 1.364(3)
C12 H12 0.9300
C12 C14 1.359(3)
C13 H13 0.9300
C13 C14 1.378(3)
C14 H14 0.9300
C15 H15A 0.9600
C15 H15B 0.9600
C15 H15C 0.9600
C16 H16A 0.9700
C16 H16B 0.9700
C16 C17 1.505(3)
C17 H17A 0.9700
C17 H17B 0.9700
C18 H18A 0.9700
C18 H18B 0.9700
C18 C19 1.496(3)
C19 H19A 0.9700
C19 H19B 0.9700
C21 H21A 0.9700
C21 H21B 0.9700
C21 C22 1.468(3)
C22 H22A 0.9600
C22 H22B 0.9600
C22 H22C 0.9600

loop_
_geom_torsion_atom_site_label_1
_geom_torsion_atom_site_label_2
_geom_torsion_atom_site_label_3
_geom_torsion_atom_site_label_4
_geom_torsion
O3 C18 C19 N1 -57.7(2)
N1 C1 C2 C3 -178.61(17)
N1 C1 C6 C5 177.93(14)
N1 C1 C6 C7 1.6(2)
N1 C16 C17 O3 59.1(2)
C1 N1 C16 C17 170.51(16)
C1 N1 C19 C18 -170.10(15)
C1 C2 C3 C4 0.5(3)
C1 C6 C7 C8 -113.14(19)
C1 C6 C7 C20 67.1(2)
C2 C1 C6 C5 -0.6(2)
C2 C1 C6 C7 -176.91(15)
C2 C3 C4 C5 -0.1(3)
C3 C4 C5 C6 -0.6(3)
C3 C4 C5 C15 177.69(18)
C4 C5 C6 C1 1.0(2)
C4 C5 C6 C7 177.18(15)
C5 C6 C7 C8 70.6(2)
C5 C6 C7 C20 -109.18(18)
C6 C1 C2 C3 -0.2(3)
C6 C7 C8 C9 2.9(3)
C6 C7 C20 O1 23.1(2)
C6 C7 C20 O2 -159.87(19)
C7 C8 C9 C10 11.8(3)
C7 C8 C9 C13 -171.13(18)
C8 C7 C20 O1 -156.68(15)
C8 C7 C20 O2 20.3(3)
C8 C9 C10 C11 179.0(2)
C8 C9 C13 C14 -179.29(18)
C9 C10 C11 C12 -0.6(4)
C9 C13 C14 C12 0.8(3)
C10 C9 C13 C14 -2.0(3)
C10 C11 C12 C14 -0.6(4)
C11 C12 C14 C13 0.5(4)
C13 C9 C10 C11 1.9(3)
C15 C5 C6 C1 -177.30(16)
C15 C5 C6 C7 -1.1(3)
C16 N1 C1 C2 23.9(2)
C16 N1 C1 C6 -154.60(15)
C16 N1 C19 C18 58.07(19)
C17 O3 C18 C19 57.1(2)
C18 O3 C17 C16 -57.8(2)
C19 N1 C1 C2 -104.60(19)
C19 N1 C1 C6 76.93(18)
C19 N1 C16 C17 -58.4(2)
C20 O1 C21 C22 85.7(3)
C20 C7 C8 C9 -177.31(17)
C21 O1 C20 O2 0.5(3)
C21 O1 C20 C7 177.58(15)
